data_2204588
loop_
_publ_author_name
'Wang, Wei'
'Liu, Hui-Min'
'Zhang, Wen-Qin'

_publ_section_title
;
 1,6-Bis(1-phenyl-1<i>H</i>-tetrazol-5-ylsulfanyl)hexane
;
_journal_issue 11
_journal_name_full 'Acta Crystallographica Section E'
_journal_page_first o1979
_journal_page_last o1980
_journal_paper_doi 10.1107/S1600536804024948
_journal_volume 60
_journal_year 2004
_chemical_formula_iupac 'C20 H22 N8 S2'
_chemical_formula_moiety 'C20 H22 N8 S2'
_chemical_formula_sum 'C20 H22 N8 S2'
_chemical_formula_weight 438.58
_chemical_melting_point 432.5(5)
_chemical_name_systematic
;
1,6-Bis(1-phenyl-1H-tetrazol-5-ylsulfanyl)hexane
;
_space_group_IT_number 14
_symmetry_cell_setting monoclinic
_symmetry_space_group_name_Hall '-P 2ybc'
_symmetry_space_group_name_H-M 'P 1 21/c 1'
_cell_angle_alpha 90.00
_cell_angle_beta 101.587(7)
_cell_angle_gamma 90.00
_cell_formula_units_Z 2
_cell_length_a 7.467(3)
_cell_length_b 16.753(6)
_cell_length_c 8.606(3)
_cell_measurement_reflns_used 594
_cell_measurement_temperature 293(2)
_cell_measurement_theta_max 22.89
_cell_measurement_theta_min 2.78
_cell_volume 1054.6(7)
_computing_cell_refinement SMART
_computing_data_collection 'SMART (Bruker, 1997)'
_computing_data_reduction 'SAINT (Bruker, 1997) '
_computing_molecular_graphics 'SHELXTL (Bruker, 1997)'
_computing_publication_material SHELXTL
_computing_structure_refinement 'SHELXL97 (Sheldrick, 1997)'
_computing_structure_solution 'SHELXS97 (Sheldrick, 1997)'
_diffrn_ambient_temperature 293(2)
_diffrn_measured_fraction_theta_full 0.998
_diffrn_measured_fraction_theta_max 0.998
_diffrn_measurement_device_type 'Bruker SMART CCD area-detector'
_diffrn_measurement_method '\f and \w scans'
_diffrn_radiation_monochromator graphite
_diffrn_radiation_source 'fine-focus sealed tube'
_diffrn_radiation_type MoK\a
_diffrn_radiation_wavelength 0.71073
_diffrn_reflns_av_R_equivalents 0.0479
_diffrn_reflns_av_sigmaI/netI 0.0624
_diffrn_reflns_limit_h_max 9
_diffrn_reflns_limit_h_min -6
_diffrn_reflns_limit_k_max 19
_diffrn_reflns_limit_k_min -20
_diffrn_reflns_limit_l_max 8
_diffrn_reflns_limit_l_min -10
_diffrn_reflns_number 6037
_diffrn_reflns_theta_full 26.40
_diffrn_reflns_theta_max 26.40
_diffrn_reflns_theta_min 2.43
_diffrn_standards_number 0
_exptl_absorpt_coefficient_mu 0.278
_exptl_absorpt_correction_T_max 0.967
_exptl_absorpt_correction_T_min 0.935
_exptl_absorpt_correction_type multi-scan
_exptl_absorpt_process_details '(SADABS; Sheldrick, 1997)'
_exptl_crystal_colour colorless
_exptl_crystal_density_diffrn 1.381
_exptl_crystal_density_method 'not measured'
_exptl_crystal_description block
_exptl_crystal_F_000 460
_exptl_crystal_size_max 0.26
_exptl_crystal_size_mid 0.16
_exptl_crystal_size_min 0.12
_refine_diff_density_max 0.209
_refine_diff_density_min -0.262
_refine_ls_extinction_method none
_refine_ls_goodness_of_fit_ref 0.999
_refine_ls_hydrogen_treatment constr
_refine_ls_matrix_type full
_refine_ls_number_parameters 136
_refine_ls_number_reflns 2160
_refine_ls_number_restraints 0
_refine_ls_restrained_S_all 0.999
_refine_ls_R_factor_all 0.1008
_refine_ls_R_factor_gt 0.0495
_refine_ls_shift/su_max 0.001
_refine_ls_shift/su_mean 0.000
_refine_ls_structure_factor_coef Fsqd
_refine_ls_weighting_details 'calc w=1/[\s^2^(Fo^2^)+(0.0495P)^2^+0.0623P] where P=(Fo^2^+2Fc^2^)/3'
_refine_ls_weighting_scheme calc
_refine_ls_wR_factor_ref 0.1101
_reflns_number_gt 1305
_reflns_number_total 2160
_reflns_threshold_expression I>2\s(I)
_cod_data_source_file wn6289.cif
_cod_data_source_block I
_cod_depositor_comments
;
The following automatic conversions were performed:
'_symmetry_cell_setting' value 'Monoclinic' changed to 'monoclinic'
according to '/home/saulius/struct/CIF-dictionaries/cif_core.dic'
dictionary named 'cif_core.dic' version 2.4.1 from 2010-06-29.

Automatic conversion script
Id: cif_fix_enum 1527 2010-12-29 10:47:43Z saulius 

The following automatic conversions were performed:

'_chemical_melting_point' value '432--433 K' was changed to
'432.5(5)' - the average value was taken and precision was estimated.

Automatic conversion script
Id: cif_fix_values 1646 2011-03-28 12:23:43Z adriana 

The following automatic conversions were performed:

'_chemical_melting_point' value '432--433 K' was changed to
'432.5(5)' - the average value was taken and precision was
estimated.

'_symmetry_cell_setting' value 'Monoclinic' changed to
'monoclinic' according to
/home/saulius/struct/CIF-dictionaries/cif_core.dic dictionary named
'cif_core.dic' version 2.4.1 from 2010-06-29.

Automatic conversion script
Id: cif_fix_values 1715 2011-07-08 13:25:40Z adriana 
;
_cod_original_cell_volume 1054.7(6)
_cod_original_sg_symbol_H-M 'P 21/c'
_cod_database_code 2204588
_cod_database_fobs_code 2204588

loop_
_symmetry_equiv_pos_as_xyz
'x, y, z'
'-x, y+1/2, -z+1/2'
'-x, -y, -z'
'x, -y-1/2, z-1/2'

loop_
_atom_site_label
_atom_site_fract_x
_atom_site_fract_y
_atom_site_fract_z
_atom_site_U_iso_or_equiv
_atom_site_adp_type
_atom_site_calc_flag
_atom_site_refinement_flags
_atom_site_occupancy
_atom_site_type_symbol
S1 0.08429(9) 0.72180(4) -0.04977(9) 0.0542(3) Uani d . 1 S
N1 0.4253(3) 0.66771(11) 0.0816(2) 0.0395(5) Uani d . 1 N
N2 0.4226(3) 0.79034(12) 0.0002(3) 0.0574(6) Uani d . 1 N
N3 0.5963(3) 0.76709(14) 0.0664(3) 0.0666(7) Uani d . 1 N
N4 0.6009(3) 0.69470(13) 0.1156(3) 0.0565(6) Uani d . 1 N
C1 0.3846(3) 0.58713(13) 0.1158(3) 0.0362(6) Uani d . 1 C
C2 0.4712(3) 0.55395(15) 0.2570(3) 0.0463(7) Uani d . 1 C
H2 0.5499 0.5842 0.3317 0.056 Uiso calc R 1 H
C3 0.4388(4) 0.47447(16) 0.2857(3) 0.0542(7) Uani d . 1 C
H3 0.4986 0.4509 0.3797 0.065 Uiso calc R 1 H
C4 0.3200(4) 0.43030(15) 0.1777(3) 0.0522(7) Uani d . 1 C
H4 0.2987 0.3770 0.1984 0.063 Uiso calc R 1 H
C5 0.2323(3) 0.46478(14) 0.0387(3) 0.0490(7) Uani d . 1 C
H5 0.1496 0.4350 -0.0338 0.059 Uiso calc R 1 H
C6 0.2657(3) 0.54314(13) 0.0058(3) 0.0430(6) Uani d . 1 C
H6 0.2085 0.5661 -0.0898 0.052 Uiso calc R 1 H
C7 0.3187(3) 0.72793(14) 0.0109(3) 0.0405(6) Uani d . 1 C
C8 0.0337(4) 0.82298(14) -0.1190(3) 0.0500(7) Uani d . 1 C
H8A 0.1225 0.8387 -0.1815 0.060 Uiso calc R 1 H
H8B -0.0857 0.8234 -0.1887 0.060 Uiso calc R 1 H
C9 0.0347(3) 0.88453(14) 0.0091(3) 0.0459(6) Uani d . 1 C
H9A 0.1526 0.8839 0.0813 0.055 Uiso calc R 1 H
H9B -0.0580 0.8711 0.0692 0.055 Uiso calc R 1 H
C10 -0.0019(3) 0.96732(14) -0.0605(3) 0.0452(7) Uani d . 1 C
H10A 0.0888 0.9792 -0.1236 0.054 Uiso calc R 1 H
H10B -0.1207 0.9674 -0.1312 0.054 Uiso calc R 1 H

loop_
_atom_site_aniso_label
_atom_site_aniso_U_11
_atom_site_aniso_U_22
_atom_site_aniso_U_33
_atom_site_aniso_U_12
_atom_site_aniso_U_13
_atom_site_aniso_U_23
S1 0.0437(4) 0.0301(3) 0.0824(6) 0.0001(3) -0.0027(3) 0.0050(3)
N1 0.0371(11) 0.0306(11) 0.0494(13) 0.0000(9) 0.0049(9) -0.0040(9)
N2 0.0511(15) 0.0345(13) 0.0853(18) -0.0064(10) 0.0106(12) 0.0006(11)
N3 0.0463(15) 0.0410(15) 0.111(2) -0.0096(11) 0.0112(14) -0.0111(14)
N4 0.0390(13) 0.0423(13) 0.0849(18) -0.0021(10) 0.0047(11) -0.0120(12)
C1 0.0399(13) 0.0269(12) 0.0428(14) 0.0055(10) 0.0110(11) -0.0008(10)
C2 0.0509(16) 0.0430(15) 0.0430(15) 0.0096(12) 0.0046(12) -0.0048(12)
C3 0.0697(19) 0.0505(17) 0.0448(17) 0.0189(14) 0.0172(15) 0.0117(13)
C4 0.0662(19) 0.0313(14) 0.0644(18) 0.0070(13) 0.0258(15) 0.0065(14)
C5 0.0523(16) 0.0336(14) 0.0613(18) -0.0018(12) 0.0118(14) -0.0065(13)
C6 0.0487(15) 0.0314(13) 0.0472(16) 0.0056(11) 0.0057(12) 0.0011(11)
C7 0.0448(15) 0.0281(13) 0.0477(16) -0.0002(11) 0.0073(12) -0.0032(11)
C8 0.0503(16) 0.0347(15) 0.0589(17) 0.0077(12) -0.0037(13) 0.0053(13)
C9 0.0492(15) 0.0337(15) 0.0556(17) 0.0079(11) 0.0126(12) 0.0077(12)
C10 0.0423(15) 0.0379(15) 0.0555(18) 0.0050(12) 0.0101(13) 0.0062(11)

loop_
_atom_type_symbol
_atom_type_description
_atom_type_scat_dispersion_real
_atom_type_scat_dispersion_imag
_atom_type_scat_source
C C 0.0033 0.0016 'International Tables Vol C Tables 4.2.6.8 and 6.1.1.4'
H H 0.0000 0.0000 'International Tables Vol C Tables 4.2.6.8 and 6.1.1.4'
N N 0.0061 0.0033 'International Tables Vol C Tables 4.2.6.8 and 6.1.1.4'
S S 0.1246 0.1234 'International Tables Vol C Tables 4.2.6.8 and 6.1.1.4'

loop_
_geom_angle_atom_site_label_1
_geom_angle_atom_site_label_2
_geom_angle_atom_site_label_3
_geom_angle_site_symmetry_1
_geom_angle
C7 S1 C8 . 100.10(12)
C7 N1 N4 . 107.65(19)
C7 N1 C1 . 131.92(19)
N4 N1 C1 . 120.37(19)
C7 N2 N3 . 105.5(2)
N4 N3 N2 . 111.6(2)
N3 N4 N1 . 106.40(19)
C2 C1 C6 . 121.1(2)
C2 C1 N1 . 118.9(2)
C6 C1 N1 . 120.0(2)
C1 C2 C3 . 118.6(2)
C1 C2 H2 . 120.7
C3 C2 H2 . 120.7
C4 C3 C2 . 120.8(2)
C4 C3 H3 . 119.6
C2 C3 H3 . 119.6
C3 C4 C5 . 119.8(2)
C3 C4 H4 . 120.1
C5 C4 H4 . 120.1
C4 C5 C6 . 120.5(2)
C4 C5 H5 . 119.8
C6 C5 H5 . 119.8
C1 C6 C5 . 119.2(2)
C1 C6 H6 . 120.4
C5 C6 H6 . 120.4
N2 C7 N1 . 108.8(2)
N2 C7 S1 . 127.02(19)
N1 C7 S1 . 124.14(18)
C9 C8 S1 . 115.43(18)
C9 C8 H8A . 108.4
S1 C8 H8A . 108.4
C9 C8 H8B . 108.4
S1 C8 H8B . 108.4
H8A C8 H8B . 107.5
C8 C9 C10 . 111.3(2)
C8 C9 H9A . 109.4
C10 C9 H9A . 109.4
C8 C9 H9B . 109.4
C10 C9 H9B . 109.4
H9A C9 H9B . 108.0
C10 C10 C9 3_575 114.5(2)
C10 C10 H10A 3_575 108.6
C9 C10 H10A . 108.6
C10 C10 H10B 3_575 108.6
C9 C10 H10B . 108.6
H10A C10 H10B . 107.6

loop_
_geom_bond_atom_site_label_1
_geom_bond_atom_site_label_2
_geom_bond_site_symmetry_2
_geom_bond_distance
S1 C7 . 1.726(2)
S1 C8 . 1.811(2)
N1 C7 . 1.352(3)
N1 N4 . 1.362(3)
N1 C1 . 1.428(3)
N2 C7 . 1.316(3)
N2 N3 . 1.365(3)
N3 N4 . 1.283(3)
C1 C2 . 1.374(3)
C1 C6 . 1.375(3)
C2 C3 . 1.384(3)
C2 H2 . 0.9300
C3 C4 . 1.366(3)
C3 H3 . 0.9300
C4 C5 . 1.370(3)
C4 H4 . 0.9300
C5 C6 . 1.377(3)
C5 H5 . 0.9300
C6 H6 . 0.9300
C8 C9 . 1.508(3)
C8 H8A . 0.9700
C8 H8B . 0.9700
C9 C10 . 1.514(3)
C9 H9A . 0.9700
C9 H9B . 0.9700
C10 C10 3_575 1.507(5)
C10 H10A . 0.9700
C10 H10B . 0.9700

loop_
_geom_hbond_atom_site_label_D
_geom_hbond_atom_site_label_H
_geom_hbond_atom_site_label_A
_geom_hbond_site_symmetry_A
_geom_hbond_distance_DH
_geom_hbond_distance_HA
_geom_hbond_distance_DA
_geom_hbond_angle_DHA
_geom_hbond_publ_flag
C8 H8B N4 4_475 0.97 2.61 3.576(3) 173 y

loop_
_geom_torsion_atom_site_label_1
_geom_torsion_atom_site_label_2
_geom_torsion_atom_site_label_3
_geom_torsion_atom_site_label_4
_geom_torsion_site_symmetry_4
_geom_torsion
C7 N2 N3 N4 . -0.1(3)
N2 N3 N4 N1 . 0.2(3)
C7 N1 N4 N3 . -0.2(3)
C1 N1 N4 N3 . 177.4(2)
C7 N1 C1 C2 . -141.1(3)
N4 N1 C1 C2 . 42.0(3)
C7 N1 C1 C6 . 41.3(4)
N4 N1 C1 C6 . -135.6(2)
C6 C1 C2 C3 . 1.1(4)
N1 C1 C2 C3 . -176.5(2)
C1 C2 C3 C4 . -1.5(4)
C2 C3 C4 C5 . 0.3(4)
C3 C4 C5 C6 . 1.3(4)
C2 C1 C6 C5 . 0.5(4)
N1 C1 C6 C5 . 178.0(2)
C4 C5 C6 C1 . -1.7(4)
N3 N2 C7 N1 . 0.0(3)
N3 N2 C7 S1 . 178.65(19)
N4 N1 C7 N2 . 0.2(3)
C1 N1 C7 N2 . -177.0(2)
N4 N1 C7 S1 . -178.59(17)
C1 N1 C7 S1 . 4.2(4)
C8 S1 C7 N2 . -2.2(3)
C8 S1 C7 N1 . 176.3(2)
C7 S1 C8 C9 . -77.5(2)
S1 C8 C9 C10 . 177.85(18)
C8 C9 C10 C10 3_575 -178.5(3)
